data_7105563
loop_
_publ_author_name
'Chen, Chao'
'Fr\"ohlich, Roland'
'Kehr, Gerald'
'Erker, Gerhard'

_publ_section_title
;
 Remarkably variable reaction modes of frustrated Lewis pairs with
 non-conjugated terminal diacetylenes.
;
_journal_issue 20
_journal_name_full 'Chemical communications (Cambridge, England)'
_journal_page_first 3580
_journal_page_last 3582
_journal_paper_doi 10.1039/b926830h
_journal_volume 46
_journal_year 2010
_chemical_formula_sum 'C44 H19 B F21 O P'
_chemical_formula_weight 1004.37
_chemical_name_systematic
;
?
;
_space_group_IT_number 14
_symmetry_cell_setting monoclinic
_symmetry_space_group_name_Hall '-P 2ybc'
_symmetry_space_group_name_H-M 'P 1 21/c 1'
_atom_sites_solution_hydrogens geom
_atom_sites_solution_primary direct
_atom_sites_solution_secondary difmap
_audit_creation_method SHELXL-97
_cell_angle_alpha 90.00
_cell_angle_beta 97.341(3)
_cell_angle_gamma 90.00
_cell_formula_units_Z 4
_cell_length_a 9.7019(9)
_cell_length_b 20.5890(13)
_cell_length_c 20.7265(10)
_cell_measurement_reflns_used 5934
_cell_measurement_temperature 223(2)
_cell_measurement_theta_max 68.25
_cell_measurement_theta_min 0.88
_cell_volume 4106.2(5)
_computing_cell_refinement 'Collect (Nonius B.V., 1998)'
_computing_data_collection 'Collect (Nonius B.V., 1998)'
_computing_data_reduction 'Denzo-SMN (Otwinowski & Minor, 1997)'
_computing_molecular_graphics 'XP (BrukerAXS, 2000)'
_computing_publication_material 'SHELXL-97 (Sheldrick, 1997)'
_computing_structure_refinement 'SHELXL-97 (Sheldrick, 1997)'
_computing_structure_solution 'SHELXS-97 (Sheldrick, 1990)'
_diffrn_ambient_temperature 223(2)
_diffrn_measured_fraction_theta_full 0.889
_diffrn_measured_fraction_theta_max 0.889
_diffrn_measurement_device_type 'Nonius KappaCCD APEXII'
_diffrn_measurement_method '\w and \f scans'
_diffrn_radiation_monochromator graphite
_diffrn_radiation_source 'fine-focus sealed tube'
_diffrn_radiation_type CuK\a
_diffrn_radiation_wavelength 1.54178
_diffrn_reflns_av_R_equivalents 0.101
_diffrn_reflns_av_sigmaI/netI 0.0888
_diffrn_reflns_limit_h_max 11
_diffrn_reflns_limit_h_min -11
_diffrn_reflns_limit_k_max 23
_diffrn_reflns_limit_k_min -24
_diffrn_reflns_limit_l_max 23
_diffrn_reflns_limit_l_min -24
_diffrn_reflns_number 28157
_diffrn_reflns_theta_full 66.84
_diffrn_reflns_theta_max 66.84
_diffrn_reflns_theta_min 4.80
_exptl_absorpt_coefficient_mu 1.817
_exptl_absorpt_correction_T_max 0.9475
_exptl_absorpt_correction_T_min 0.5302
_exptl_absorpt_correction_type multi-scan
_exptl_absorpt_process_details 'Denzo (Otwinowski, Borek, Majewski & Minor, 2003)'
_exptl_crystal_colour colourless
_exptl_crystal_density_diffrn 1.625
_exptl_crystal_density_method 'not measured'
_exptl_crystal_description plate
_exptl_crystal_F_000 2000
_exptl_crystal_size_max 0.40
_exptl_crystal_size_mid 0.20
_exptl_crystal_size_min 0.03
_refine_diff_density_max 0.444
_refine_diff_density_min -0.296
_refine_diff_density_rms 0.058
_refine_ls_extinction_method none
_refine_ls_goodness_of_fit_ref 1.040
_refine_ls_hydrogen_treatment constr
_refine_ls_matrix_type full
_refine_ls_number_parameters 632
_refine_ls_number_reflns 6488
_refine_ls_number_restraints 39
_refine_ls_restrained_S_all 1.049
_refine_ls_R_factor_all 0.1073
_refine_ls_R_factor_gt 0.0664
_refine_ls_shift/su_max 0.000
_refine_ls_shift/su_mean 0.000
_refine_ls_structure_factor_coef Fsqd
_refine_ls_weighting_details 'calc w=1/[\s^2^(Fo^2^)+(0.1015P)^2^+1.1930P] where P=(Fo^2^+2Fc^2^)/3'
_refine_ls_weighting_scheme calc
_refine_ls_wR_factor_gt 0.1741
_refine_ls_wR_factor_ref 0.2063
_reflns_number_gt 3983
_reflns_number_total 6488
_reflns_threshold_expression >2sigma(I)
_cod_data_source_file b926830h.txt
_cod_data_source_block erk5202
_cod_original_sg_symbol_H-M P21/c
_cod_database_code 7105563

loop_
_symmetry_equiv_pos_as_xyz
'x, y, z'
'-x, y+1/2, -z+1/2'
'-x, -y, -z'
'x, -y-1/2, z-1/2'

loop_
_atom_site_label
_atom_site_type_symbol
_atom_site_fract_x
_atom_site_fract_y
_atom_site_fract_z
_atom_site_U_iso_or_equiv
_atom_site_adp_type
_atom_site_occupancy
_atom_site_symmetry_multiplicity
_atom_site_calc_flag
_atom_site_refinement_flags
_atom_site_disorder_assembly
_atom_site_disorder_group
P1 P 0.01730(11) 0.62203(6) 0.24816(5) 0.0585(3) Uani 1 1 d . . .
B1 B 0.1719(5) 0.7629(3) 0.1216(2) 0.0601(12) Uani 1 1 d . . .
C1 C 0.0994(4) 0.6508(2) 0.18027(19) 0.0583(10) Uani 1 1 d . . .
C2 C 0.1265(4) 0.7143(2) 0.17745(19) 0.0598(11) Uani 1 1 d . . .
H2 H 0.1174 0.7360 0.2166 0.072 Uiso 1 1 calc R . .
C3 C 0.1284(5) 0.6004(2) 0.1315(2) 0.0673(12) Uani 1 1 d . A .
H3A H 0.0428 0.5772 0.1152 0.081 Uiso 1 1 calc R . .
H3B H 0.1650 0.6209 0.0946 0.081 Uiso 1 1 calc R . .
O4 O 0.2289(4) 0.55609(17) 0.16385(16) 0.0830(9) Uani 1 1 d . . .
C5A C 0.2549(9) 0.5023(4) 0.1269(4) 0.135(3) Uani 0.599(11) 1 d PDU A 1
H5A1 H 0.3322 0.4790 0.1518 0.162 Uiso 0.599(11) 1 calc PR A 1
H5A2 H 0.1733 0.4741 0.1259 0.162 Uiso 0.599(11) 1 calc PR A 1
C6A C 0.2835(13) 0.5052(5) 0.0676(6) 0.106(4) Uani 0.599(11) 1 d PDU A 1
C7A C 0.3219(16) 0.5104(7) 0.0161(7) 0.153(6) Uani 0.599(11) 1 d PDU A 1
H7A H 0.3526 0.5145 -0.0249 0.183 Uiso 0.599(11) 1 calc PR A 1
C5B C 0.2549(9) 0.5023(4) 0.1269(4) 0.135(3) Uani 0.401(11) 1 d PDU A 2
H5B1 H 0.3386 0.5141 0.1077 0.162 Uiso 0.401(11) 1 calc PR A 2
H5B2 H 0.2845 0.4687 0.1592 0.162 Uiso 0.401(11) 1 calc PR A 2
C6B C 0.180(2) 0.4714(10) 0.0810(10) 0.136(7) Uani 0.401(11) 1 d PDU A 2
C7B C 0.092(2) 0.4404(12) 0.0507(11) 0.167(10) Uani 0.401(11) 1 d PDU A 2
H7B H 0.0223 0.4156 0.0265 0.200 Uiso 0.401(11) 1 calc PR A 2
C11 C 0.1457(4) 0.6021(2) 0.31691(19) 0.0577(10) Uani 1 1 d . . .
C12 C 0.2820(4) 0.6202(2) 0.3102(2) 0.0627(11) Uani 1 1 d . . .
H12 H 0.3009 0.6385 0.2707 0.075 Uiso 1 1 calc R . .
C13 C 0.3894(4) 0.6121(2) 0.3598(2) 0.0648(11) Uani 1 1 d . . .
C14 C 0.3648(5) 0.5819(2) 0.4173(2) 0.0699(12) Uani 1 1 d . . .
H14 H 0.4381 0.5747 0.4508 0.084 Uiso 1 1 calc R . .
C15 C 0.2319(5) 0.5629(2) 0.4245(2) 0.0629(11) Uani 1 1 d . . .
H15 H 0.2154 0.5426 0.4634 0.075 Uiso 1 1 calc R . .
C16 C 0.1224(4) 0.5727(2) 0.37645(19) 0.0581(10) Uani 1 1 d . . .
C17 C 0.5293(5) 0.6359(3) 0.3518(3) 0.0842(15) Uani 1 1 d . . .
F11 F 0.5359(4) 0.6999(3) 0.3541(3) 0.164(2) Uani 1 1 d . . .
F12 F 0.5702(4) 0.6196(3) 0.2978(2) 0.176(2) Uani 1 1 d . . .
F13 F 0.6272(3) 0.6188(2) 0.39811(19) 0.1270(14) Uani 1 1 d . . .
C18 C -0.0175(5) 0.5551(2) 0.3944(2) 0.0673(12) Uani 1 1 d . . .
F21 F -0.0447(3) 0.5885(2) 0.44609(15) 0.1196(13) Uani 1 1 d . . .
F22 F -0.0240(3) 0.49412(18) 0.4122(2) 0.1271(14) Uani 1 1 d . . .
F23 F -0.1231(3) 0.56623(18) 0.34979(13) 0.0932(9) Uani 1 1 d . . .
C21 C -0.0846(4) 0.6883(2) 0.2728(2) 0.0612(11) Uani 1 1 d . . .
C22 C -0.1860(5) 0.7174(3) 0.2281(3) 0.0789(14) Uani 1 1 d . . .
H22 H -0.2060 0.7003 0.1859 0.095 Uiso 1 1 calc R . .
C23 C -0.2570(6) 0.7715(3) 0.2461(3) 0.0936(17) Uani 1 1 d . . .
H23 H -0.3284 0.7903 0.2171 0.112 Uiso 1 1 calc R . .
C24 C -0.2212(6) 0.7975(3) 0.3076(3) 0.0985(18) Uani 1 1 d . . .
H24 H -0.2680 0.8346 0.3198 0.118 Uiso 1 1 calc R . .
C25 C -0.1208(6) 0.7709(3) 0.3502(3) 0.0875(15) Uani 1 1 d . . .
H25 H -0.0979 0.7895 0.3916 0.105 Uiso 1 1 calc R . .
C26 C -0.0516(5) 0.7161(3) 0.3332(2) 0.0736(13) Uani 1 1 d . . .
H26 H 0.0187 0.6977 0.3631 0.088 Uiso 1 1 calc R . .
C31 C -0.0814(4) 0.5510(2) 0.2215(2) 0.0647(11) Uani 1 1 d . . .
C32 C -0.0171(6) 0.4904(3) 0.2261(2) 0.0811(14) Uani 1 1 d . . .
H32 H 0.0738 0.4862 0.2476 0.097 Uiso 1 1 calc R . .
C33 C -0.0867(7) 0.4366(3) 0.1991(3) 0.0916(16) Uani 1 1 d . . .
H33 H -0.0424 0.3959 0.2017 0.110 Uiso 1 1 calc R . .
C34 C -0.2178(8) 0.4419(4) 0.1689(3) 0.1019(19) Uani 1 1 d . . .
H34 H -0.2626 0.4054 0.1486 0.122 Uiso 1 1 calc R . .
C35 C -0.2857(7) 0.4996(4) 0.1678(3) 0.115(2) Uani 1 1 d . . .
H35 H -0.3790 0.5022 0.1491 0.138 Uiso 1 1 calc R . .
C36 C -0.2172(6) 0.5556(3) 0.1944(3) 0.0952(17) Uani 1 1 d . . .
H36 H -0.2642 0.5956 0.1936 0.114 Uiso 1 1 calc R . .
C41 C 0.2621(4) 0.7303(2) 0.06856(19) 0.0608(11) Uani 1 1 d . . .
C42 C 0.2400(5) 0.7379(2) 0.0013(2) 0.0645(11) Uani 1 1 d . . .
F42 F 0.1345(3) 0.77492(14) -0.02689(11) 0.0771(7) Uani 1 1 d . . .
C43 C 0.3194(5) 0.7075(3) -0.0408(2) 0.0732(13) Uani 1 1 d . . .
F43 F 0.2870(3) 0.71648(16) -0.10542(12) 0.0934(9) Uani 1 1 d . . .
C44 C 0.4305(5) 0.6707(3) -0.0168(2) 0.0785(14) Uani 1 1 d . . .
F44 F 0.5059(3) 0.63987(18) -0.05750(14) 0.1007(10) Uani 1 1 d . . .
C45 C 0.4620(5) 0.6640(3) 0.0488(2) 0.0764(13) Uani 1 1 d . . .
F45 F 0.5741(3) 0.62925(17) 0.07381(15) 0.1006(10) Uani 1 1 d . . .
C46 C 0.3801(5) 0.6946(2) 0.0895(2) 0.0695(12) Uani 1 1 d . . .
F46 F 0.4185(3) 0.68656(15) 0.15430(12) 0.0801(8) Uani 1 1 d . . .
C51 C 0.0145(5) 0.7881(2) 0.0944(2) 0.0650(11) Uani 1 1 d . . .
C52 C -0.0761(5) 0.7513(3) 0.0510(2) 0.0670(12) Uani 1 1 d . . .
F52 F -0.0315(3) 0.69463(15) 0.02818(13) 0.0825(8) Uani 1 1 d . . .
C53 C -0.2130(5) 0.7674(3) 0.0308(2) 0.0808(14) Uani 1 1 d . . .
F53 F -0.2909(3) 0.72985(19) -0.01231(15) 0.1073(11) Uani 1 1 d . . .
C54 C -0.2673(6) 0.8215(3) 0.0555(3) 0.0884(16) Uani 1 1 d . . .
F54 F -0.4025(3) 0.8370(2) 0.03749(18) 0.1205(12) Uani 1 1 d . . .
C55 C -0.1869(6) 0.8584(3) 0.1001(3) 0.0857(15) Uani 1 1 d . . .
F55 F -0.2411(4) 0.91059(18) 0.12687(19) 0.1177(12) Uani 1 1 d . . .
C56 C -0.0501(5) 0.8415(3) 0.1178(2) 0.0768(13) Uani 1 1 d . . .
F56 F 0.0199(3) 0.87901(16) 0.16441(16) 0.0993(10) Uani 1 1 d . . .
C61 C 0.2721(4) 0.8223(2) 0.15338(19) 0.0619(11) Uani 1 1 d . . .
C62 C 0.2992(5) 0.8743(2) 0.1147(2) 0.0734(13) Uani 1 1 d . . .
F62 F 0.2358(4) 0.87694(14) 0.05304(13) 0.0963(10) Uani 1 1 d . . .
C63 C 0.3888(6) 0.9239(3) 0.1334(3) 0.0836(14) Uani 1 1 d . . .
F63 F 0.4102(4) 0.97206(18) 0.09183(17) 0.1256(13) Uani 1 1 d . . .
C64 C 0.4570(5) 0.9247(3) 0.1954(3) 0.0840(14) Uani 1 1 d . . .
F64 F 0.5454(4) 0.97270(18) 0.21609(18) 0.1155(11) Uani 1 1 d . . .
C65 C 0.4332(5) 0.8755(3) 0.2369(2) 0.0732(13) Uani 1 1 d . . .
F65 F 0.4971(3) 0.87627(16) 0.29846(14) 0.0931(9) Uani 1 1 d . . .
C66 C 0.3438(4) 0.8253(2) 0.2155(2) 0.0647(11) Uani 1 1 d . . .
F66 F 0.3291(3) 0.77846(14) 0.25942(12) 0.0817(8) Uani 1 1 d . . .

loop_
_atom_site_aniso_label
_atom_site_aniso_U_11
_atom_site_aniso_U_22
_atom_site_aniso_U_33
_atom_site_aniso_U_23
_atom_site_aniso_U_13
_atom_site_aniso_U_12
P1 0.0691(6) 0.0644(7) 0.0418(6) 0.0047(5) 0.0064(5) -0.0018(5)
B1 0.077(3) 0.065(3) 0.039(2) 0.002(2) 0.008(2) -0.001(2)
C1 0.072(2) 0.060(3) 0.043(2) 0.0053(19) 0.0053(19) 0.000(2)
C2 0.072(2) 0.067(3) 0.039(2) 0.0029(19) 0.0031(18) 0.002(2)
C3 0.096(3) 0.058(3) 0.050(2) 0.003(2) 0.014(2) -0.003(2)
O4 0.110(2) 0.071(2) 0.068(2) -0.0068(17) 0.0131(18) 0.0189(19)
C5A 0.165(5) 0.125(5) 0.113(5) -0.017(4) 0.005(4) 0.042(4)
C6A 0.137(7) 0.095(7) 0.094(7) -0.006(5) 0.044(6) 0.010(6)
C7A 0.193(9) 0.128(9) 0.147(9) -0.024(7) 0.057(8) 0.009(7)
C5B 0.165(5) 0.125(5) 0.113(5) -0.017(4) 0.005(4) 0.042(4)
C6B 0.137(10) 0.129(11) 0.139(11) 0.007(9) 0.004(8) -0.002(8)
C7B 0.181(12) 0.161(13) 0.155(12) -0.006(9) 0.010(9) -0.006(9)
C11 0.068(2) 0.063(3) 0.042(2) -0.0043(19) 0.0097(18) -0.003(2)
C12 0.069(3) 0.072(3) 0.047(2) 0.000(2) 0.007(2) 0.005(2)
C13 0.069(2) 0.071(3) 0.054(3) -0.009(2) 0.006(2) 0.004(2)
C14 0.078(3) 0.076(3) 0.053(3) -0.011(2) -0.002(2) 0.012(2)
C15 0.083(3) 0.064(3) 0.041(2) -0.001(2) 0.007(2) 0.005(2)
C16 0.073(2) 0.060(3) 0.044(2) 0.0004(19) 0.013(2) 0.001(2)
C17 0.074(3) 0.101(5) 0.075(4) -0.002(3) 0.000(3) 0.002(3)
F11 0.090(2) 0.125(4) 0.279(6) 0.033(4) 0.026(3) -0.018(2)
F12 0.100(2) 0.329(7) 0.107(3) -0.066(4) 0.047(2) -0.068(3)
F13 0.0722(18) 0.184(4) 0.121(3) 0.014(3) -0.0025(19) 0.002(2)
C18 0.088(3) 0.068(3) 0.045(2) 0.006(2) 0.005(2) 0.002(2)
F21 0.107(2) 0.184(4) 0.075(2) -0.042(2) 0.0388(17) -0.025(2)
F22 0.110(2) 0.096(3) 0.181(4) 0.047(3) 0.040(2) -0.0087(19)
F23 0.0745(15) 0.147(3) 0.0584(16) 0.0225(17) 0.0111(13) -0.0088(16)
C21 0.063(2) 0.072(3) 0.049(2) 0.005(2) 0.0085(19) -0.002(2)
C22 0.080(3) 0.090(4) 0.068(3) -0.001(3) 0.010(2) 0.010(3)
C23 0.085(3) 0.104(5) 0.092(4) 0.013(4) 0.008(3) 0.017(3)
C24 0.103(4) 0.086(4) 0.110(5) -0.002(4) 0.032(4) 0.020(3)
C25 0.101(4) 0.082(4) 0.079(4) -0.005(3) 0.009(3) 0.012(3)
C26 0.089(3) 0.076(3) 0.055(3) -0.004(2) 0.005(2) 0.004(3)
C31 0.074(3) 0.071(3) 0.048(2) 0.002(2) 0.002(2) -0.009(2)
C32 0.102(3) 0.074(4) 0.066(3) 0.003(3) 0.004(3) -0.007(3)
C33 0.135(5) 0.068(4) 0.074(3) -0.007(3) 0.023(3) -0.016(3)
C34 0.126(5) 0.092(5) 0.086(4) -0.014(3) 0.008(4) -0.037(4)
C35 0.108(4) 0.122(6) 0.106(5) -0.013(4) -0.016(4) -0.035(4)
C36 0.096(4) 0.096(4) 0.088(4) 0.000(3) -0.009(3) -0.013(3)
C41 0.072(3) 0.066(3) 0.043(2) 0.0045(19) 0.0012(19) -0.001(2)
C42 0.074(3) 0.077(3) 0.041(2) 0.006(2) 0.004(2) -0.002(2)
F42 0.0945(17) 0.094(2) 0.0423(13) 0.0067(13) 0.0051(12) -0.0008(15)
C43 0.090(3) 0.092(4) 0.039(2) -0.008(2) 0.012(2) -0.012(3)
F43 0.115(2) 0.126(3) 0.0408(14) -0.0085(15) 0.0152(14) -0.0092(18)
C44 0.086(3) 0.090(4) 0.062(3) -0.017(3) 0.020(3) 0.000(3)
F44 0.108(2) 0.124(3) 0.0741(19) -0.0246(18) 0.0303(16) 0.0103(18)
C45 0.079(3) 0.089(4) 0.061(3) 0.003(3) 0.009(2) 0.007(3)
F45 0.0964(19) 0.120(3) 0.087(2) -0.0003(18) 0.0151(16) 0.0273(18)
C46 0.089(3) 0.081(3) 0.039(2) 0.004(2) 0.008(2) -0.003(3)
F46 0.0898(16) 0.100(2) 0.0498(15) 0.0105(14) 0.0052(12) 0.0139(15)
C51 0.084(3) 0.066(3) 0.046(2) 0.005(2) 0.011(2) -0.001(2)
C52 0.076(3) 0.076(3) 0.049(2) 0.002(2) 0.011(2) -0.001(2)
F52 0.0875(16) 0.091(2) 0.0688(17) -0.0097(15) 0.0080(13) -0.0109(15)
C53 0.079(3) 0.103(4) 0.059(3) 0.003(3) 0.003(3) -0.012(3)
F53 0.0844(18) 0.154(3) 0.081(2) -0.009(2) -0.0010(16) -0.0169(19)
C54 0.079(3) 0.108(5) 0.080(4) 0.019(4) 0.014(3) 0.012(3)
F54 0.0833(19) 0.165(4) 0.112(3) 0.029(2) 0.0093(17) 0.029(2)
C55 0.095(4) 0.079(4) 0.085(4) 0.012(3) 0.019(3) 0.014(3)
F55 0.116(2) 0.102(3) 0.139(3) -0.003(2) 0.027(2) 0.032(2)
C56 0.089(3) 0.082(4) 0.060(3) 0.006(3) 0.013(3) 0.008(3)
F56 0.108(2) 0.094(2) 0.094(2) -0.0306(18) 0.0043(18) 0.0138(17)
C61 0.078(3) 0.064(3) 0.045(2) 0.006(2) 0.010(2) -0.001(2)
C62 0.103(3) 0.074(3) 0.045(2) 0.001(2) 0.013(2) -0.012(3)
F62 0.154(3) 0.081(2) 0.0513(16) 0.0159(14) 0.0036(16) -0.0258(18)
C63 0.110(4) 0.072(4) 0.071(3) 0.002(3) 0.018(3) -0.019(3)
F63 0.191(3) 0.092(2) 0.096(2) 0.017(2) 0.026(2) -0.056(2)
C64 0.090(3) 0.080(4) 0.083(4) -0.012(3) 0.012(3) -0.023(3)
F64 0.128(2) 0.100(2) 0.118(3) -0.019(2) 0.015(2) -0.041(2)
C65 0.079(3) 0.083(4) 0.056(3) -0.009(3) 0.004(2) -0.005(3)
F65 0.0933(18) 0.108(2) 0.0727(19) -0.0176(16) -0.0105(15) 0.0017(16)
C66 0.075(3) 0.072(3) 0.047(2) 0.001(2) 0.008(2) 0.001(2)
F66 0.1064(19) 0.087(2) 0.0480(14) 0.0134(13) -0.0031(13) -0.0082(15)

loop_
_atom_type_symbol
_atom_type_description
_atom_type_scat_dispersion_real
_atom_type_scat_dispersion_imag
_atom_type_scat_source
C C 0.0181 0.0091 'International Tables Vol C Tables 4.2.6.8 and 6.1.1.4'
H H 0.0000 0.0000 'International Tables Vol C Tables 4.2.6.8 and 6.1.1.4'
B B 0.0090 0.0039 'International Tables Vol C Tables 4.2.6.8 and 6.1.1.4'
O O 0.0492 0.0322 'International Tables Vol C Tables 4.2.6.8 and 6.1.1.4'
F F 0.0727 0.0534 'International Tables Vol C Tables 4.2.6.8 and 6.1.1.4'
P P 0.2955 0.4335 'International Tables Vol C Tables 4.2.6.8 and 6.1.1.4'

loop_
_geom_angle_atom_site_label_1
_geom_angle_atom_site_label_2
_geom_angle_atom_site_label_3
_geom_angle
_geom_angle_site_symmetry_1
_geom_angle_site_symmetry_3
_geom_angle_publ_flag
C31 P1 C21 114.5(2) . . ?
C31 P1 C1 107.4(2) . . ?
C21 P1 C1 106.6(2) . . ?
C31 P1 C11 110.0(2) . . ?
C21 P1 C11 107.20(19) . . ?
C1 P1 C11 111.08(19) . . ?
C2 B1 C41 116.2(4) . . ?
C2 B1 C51 96.5(3) . . ?
C41 B1 C51 117.0(3) . . ?
C2 B1 C61 111.7(3) . . ?
C41 B1 C61 103.6(4) . . ?
C51 B1 C61 112.2(4) . . ?
C2 C1 C3 126.3(4) . . ?
C2 C1 P1 117.7(3) . . ?
C3 C1 P1 116.0(3) . . ?
C1 C2 B1 134.6(4) . . ?
C1 C2 H2 112.7 . . ?
B1 C2 H2 112.7 . . ?
O4 C3 C1 107.5(3) . . ?
O4 C3 H3A 110.2 . . ?
C1 C3 H3A 110.2 . . ?
O4 C3 H3B 110.2 . . ?
C1 C3 H3B 110.2 . . ?
H3A C3 H3B 108.5 . . ?
C5A O4 C3 114.2(4) . . ?
C6A C5A O4 124.3(8) . . ?
C6A C5A H5A1 106.3 . . ?
O4 C5A H5A1 106.3 . . ?
C6A C5A H5A2 106.3 . . ?
O4 C5A H5A2 106.3 . . ?
H5A1 C5A H5A2 106.4 . . ?
C7A C6A C5A 173.5(15) . . ?
C6A C7A H7A 180.0 . . ?
C6B C7B H7B 180.0 . . ?
C12 C11 C16 117.3(4) . . ?
C12 C11 P1 115.1(3) . . ?
C16 C11 P1 127.6(3) . . ?
C13 C12 C11 121.9(4) . . ?
C13 C12 H12 119.0 . . ?
C11 C12 H12 119.0 . . ?
C12 C13 C14 119.9(4) . . ?
C12 C13 C17 119.8(4) . . ?
C14 C13 C17 120.4(4) . . ?
C15 C14 C13 119.0(4) . . ?
C15 C14 H14 120.5 . . ?
C13 C14 H14 120.5 . . ?
C14 C15 C16 122.0(4) . . ?
C14 C15 H15 119.0 . . ?
C16 C15 H15 119.0 . . ?
C15 C16 C11 119.9(4) . . ?
C15 C16 C18 115.2(4) . . ?
C11 C16 C18 124.7(4) . . ?
F12 C17 F13 107.1(5) . . ?
F12 C17 F11 105.9(6) . . ?
F13 C17 F11 102.4(5) . . ?
F12 C17 C13 113.9(5) . . ?
F13 C17 C13 114.9(5) . . ?
F11 C17 C13 111.7(5) . . ?
F23 C18 F22 107.8(4) . . ?
F23 C18 F21 105.1(4) . . ?
F22 C18 F21 104.3(4) . . ?
F23 C18 C16 115.7(4) . . ?
F22 C18 C16 112.3(4) . . ?
F21 C18 C16 110.8(4) . . ?
C26 C21 C22 119.1(5) . . ?
C26 C21 P1 120.1(3) . . ?
C22 C21 P1 120.2(4) . . ?
C23 C22 C21 119.8(5) . . ?
C23 C22 H22 120.1 . . ?
C21 C22 H22 120.1 . . ?
C24 C23 C22 118.9(5) . . ?
C24 C23 H23 120.5 . . ?
C22 C23 H23 120.5 . . ?
C25 C24 C23 121.5(6) . . ?
C25 C24 H24 119.2 . . ?
C23 C24 H24 119.2 . . ?
C24 C25 C26 120.0(5) . . ?
C24 C25 H25 120.0 . . ?
C26 C25 H25 120.0 . . ?
C21 C26 C25 120.5(5) . . ?
C21 C26 H26 119.8 . . ?
C25 C26 H26 119.8 . . ?
C36 C31 C32 119.3(5) . . ?
C36 C31 P1 121.2(4) . . ?
C32 C31 P1 119.5(3) . . ?
C33 C32 C31 120.1(5) . . ?
C33 C32 H32 120.0 . . ?
C31 C32 H32 120.0 . . ?
C34 C33 C32 120.5(6) . . ?
C34 C33 H33 119.8 . . ?
C32 C33 H33 119.8 . . ?
C33 C34 C35 120.4(6) . . ?
C33 C34 H34 119.8 . . ?
C35 C34 H34 119.8 . . ?
C34 C35 C36 120.5(6) . . ?
C34 C35 H35 119.8 . . ?
C36 C35 H35 119.8 . . ?
C31 C36 C35 119.0(6) . . ?
C31 C36 H36 120.5 . . ?
C35 C36 H36 120.5 . . ?
C46 C41 C42 113.0(4) . . ?
C46 C41 B1 120.0(4) . . ?
C42 C41 B1 126.9(4) . . ?
F42 C42 C43 115.7(4) . . ?
F42 C42 C41 120.7(4) . . ?
C43 C42 C41 123.6(4) . . ?
F43 C43 C44 120.9(4) . . ?
F43 C43 C42 119.1(5) . . ?
C44 C43 C42 120.0(4) . . ?
F44 C44 C43 120.3(4) . . ?
F44 C44 C45 120.5(5) . . ?
C43 C44 C45 119.2(4) . . ?
F45 C45 C44 120.3(5) . . ?
F45 C45 C46 120.3(4) . . ?
C44 C45 C46 119.3(5) . . ?
F46 C46 C45 116.3(4) . . ?
F46 C46 C41 119.1(4) . . ?
C45 C46 C41 124.6(4) . . ?
C56 C51 C52 112.3(4) . . ?
C56 C51 B1 125.0(4) . . ?
C52 C51 B1 122.0(4) . . ?
F52 C52 C53 116.2(4) . . ?
F52 C52 C51 119.3(4) . . ?
C53 C52 C51 124.4(5) . . ?
F53 C53 C54 120.8(5) . . ?
F53 C53 C52 120.1(5) . . ?
C54 C53 C52 119.2(5) . . ?
F54 C54 C53 119.8(6) . . ?
F54 C54 C55 120.4(6) . . ?
C53 C54 C55 119.7(5) . . ?
F55 C55 C54 120.3(5) . . ?
F55 C55 C56 120.4(6) . . ?
C54 C55 C56 119.3(6) . . ?
F56 C56 C55 115.3(5) . . ?
F56 C56 C51 119.7(4) . . ?
C55 C56 C51 124.9(5) . . ?
C62 C61 C66 113.3(4) . . ?
C62 C61 B1 119.3(4) . . ?
C66 C61 B1 127.3(4) . . ?
F62 C62 C63 115.8(4) . . ?
F62 C62 C61 119.0(4) . . ?
C63 C62 C61 125.3(5) . . ?
F63 C63 C62 121.0(5) . . ?
F63 C63 C64 119.8(5) . . ?
C62 C63 C64 119.2(5) . . ?
F64 C64 C65 119.8(5) . . ?
F64 C64 C63 121.4(5) . . ?
C65 C64 C63 118.8(5) . . ?
F65 C65 C64 119.5(5) . . ?
F65 C65 C66 120.5(5) . . ?
C64 C65 C66 120.0(4) . . ?
F66 C66 C61 120.9(4) . . ?
F66 C66 C65 115.7(4) . . ?
C61 C66 C65 123.4(4) . . ?

loop_
_geom_bond_atom_site_label_1
_geom_bond_atom_site_label_2
_geom_bond_distance
_geom_bond_site_symmetry_2
_geom_bond_publ_flag
P1 C31 1.796(5) . ?
P1 C21 1.797(5) . ?
P1 C1 1.803(4) . ?
P1 C11 1.816(4) . ?
B1 C2 1.632(6) . ?
B1 C41 1.634(7) . ?
B1 C51 1.642(7) . ?
B1 C61 1.648(7) . ?
C1 C2 1.337(6) . ?
C1 C3 1.500(6) . ?
C2 H2 0.9400 . ?
C3 O4 1.437(5) . ?
C3 H3A 0.9800 . ?
C3 H3B 0.9800 . ?
O4 C5A 1.389(8) . ?
C5A C6A 1.295(11) . ?
C5A H5A1 0.9800 . ?
C5A H5A2 0.9800 . ?
C6A C7A 1.179(15) . ?
C7A H7A 0.9400 . ?
C6B C7B 1.178(16) . ?
C7B H7B 0.9400 . ?
C11 C12 1.398(6) . ?
C11 C16 1.419(6) . ?
C12 C13 1.376(6) . ?
C12 H12 0.9400 . ?
C13 C14 1.392(7) . ?
C13 C17 1.472(7) . ?
C14 C15 1.374(6) . ?
C14 H14 0.9400 . ?
C15 C16 1.374(6) . ?
C15 H15 0.9400 . ?
C16 C18 1.497(6) . ?
C17 F12 1.280(6) . ?
C17 F13 1.309(6) . ?
C17 F11 1.321(7) . ?
C18 F23 1.309(5) . ?
C18 F22 1.312(6) . ?
C18 F21 1.329(5) . ?
C21 C26 1.378(6) . ?
C21 C22 1.397(6) . ?
C22 C23 1.387(8) . ?
C22 H22 0.9400 . ?
C23 C24 1.383(8) . ?
C23 H23 0.9400 . ?
C24 C25 1.345(8) . ?
C24 H24 0.9400 . ?
C25 C26 1.381(7) . ?
C25 H25 0.9400 . ?
C26 H26 0.9400 . ?
C31 C36 1.368(7) . ?
C31 C32 1.393(7) . ?
C32 C33 1.379(7) . ?
C32 H32 0.9400 . ?
C33 C34 1.348(9) . ?
C33 H33 0.9400 . ?
C34 C35 1.357(10) . ?
C34 H34 0.9400 . ?
C35 C36 1.408(9) . ?
C35 H35 0.9400 . ?
C36 H36 0.9400 . ?
C41 C46 1.383(6) . ?
C41 C42 1.391(6) . ?
C42 F42 1.348(5) . ?
C42 C43 1.385(7) . ?
C43 F43 1.349(5) . ?
C43 C44 1.359(7) . ?
C44 F44 1.344(5) . ?
C44 C45 1.362(7) . ?
C45 F45 1.348(6) . ?
C45 C46 1.383(7) . ?
C46 F46 1.356(5) . ?
C51 C56 1.384(7) . ?
C51 C52 1.398(6) . ?
C52 F52 1.350(6) . ?
C52 C53 1.381(7) . ?
C53 F53 1.340(6) . ?
C53 C54 1.359(8) . ?
C54 F54 1.356(6) . ?
C54 C55 1.361(8) . ?
C55 F55 1.348(7) . ?
C55 C56 1.375(7) . ?
C56 F56 1.351(6) . ?
C61 C62 1.381(6) . ?
C61 C66 1.384(6) . ?
C62 F62 1.348(5) . ?
C62 C63 1.365(7) . ?
C63 F63 1.346(6) . ?
C63 C64 1.370(7) . ?
C64 F64 1.342(6) . ?
C64 C65 1.367(7) . ?
C65 F65 1.345(5) . ?
C65 C66 1.385(7) . ?
C66 F66 1.346(5) . ?

loop_
_geom_torsion_atom_site_label_1
_geom_torsion_atom_site_label_2
_geom_torsion_atom_site_label_3
_geom_torsion_atom_site_label_4
_geom_torsion
_geom_torsion_site_symmetry_1
_geom_torsion_site_symmetry_2
_geom_torsion_site_symmetry_3
_geom_torsion_site_symmetry_4
_geom_torsion_publ_flag
C31 P1 C1 C2 151.8(3) . . . . ?
C21 P1 C1 C2 28.6(4) . . . . ?
C11 P1 C1 C2 -87.8(4) . . . . ?
C31 P1 C1 C3 -27.2(4) . . . . ?
C21 P1 C1 C3 -150.4(3) . . . . ?
C11 P1 C1 C3 93.1(3) . . . . ?
C3 C1 C2 B1 11.7(8) . . . . ?
P1 C1 C2 B1 -167.2(4) . . . . ?
C41 B1 C2 C1 -29.2(7) . . . . ?
C51 B1 C2 C1 95.2(6) . . . . ?
C61 B1 C2 C1 -147.7(5) . . . . ?
C2 C1 C3 O4 116.1(5) . . . . ?
P1 C1 C3 O4 -65.0(4) . . . . ?
C1 C3 O4 C5A 173.1(5) . . . . ?
C3 O4 C5A C6A 49.8(12) . . . . ?
O4 C5A C6A C7A 71(12) . . . . ?
C31 P1 C11 C12 127.3(3) . . . . ?
C21 P1 C11 C12 -107.7(3) . . . . ?
C1 P1 C11 C12 8.5(4) . . . . ?
C31 P1 C11 C16 -54.9(4) . . . . ?
C21 P1 C11 C16 70.1(4) . . . . ?
C1 P1 C11 C16 -173.8(4) . . . . ?
C16 C11 C12 C13 -2.2(7) . . . . ?
P1 C11 C12 C13 175.9(3) . . . . ?
C11 C12 C13 C14 3.4(7) . . . . ?
C11 C12 C13 C17 -176.0(5) . . . . ?
C12 C13 C14 C15 -2.4(7) . . . . ?
C17 C13 C14 C15 177.1(5) . . . . ?
C13 C14 C15 C16 0.1(7) . . . . ?
C14 C15 C16 C11 1.2(7) . . . . ?
C14 C15 C16 C18 -174.3(4) . . . . ?
C12 C11 C16 C15 -0.2(6) . . . . ?
P1 C11 C16 C15 -177.9(3) . . . . ?
C12 C11 C16 C18 174.8(4) . . . . ?
P1 C11 C16 C18 -2.9(7) . . . . ?
C12 C13 C17 F12 -47.9(8) . . . . ?
C14 C13 C17 F12 132.7(6) . . . . ?
C12 C13 C17 F13 -172.0(5) . . . . ?
C14 C13 C17 F13 8.6(8) . . . . ?
C12 C13 C17 F11 72.0(7) . . . . ?
C14 C13 C17 F11 -107.5(6) . . . . ?
C15 C16 C18 F23 177.8(4) . . . . ?
C11 C16 C18 F23 2.5(7) . . . . ?
C15 C16 C18 F22 -57.9(5) . . . . ?
C11 C16 C18 F22 126.9(5) . . . . ?
C15 C16 C18 F21 58.3(5) . . . . ?
C11 C16 C18 F21 -116.9(5) . . . . ?
C31 P1 C21 C26 126.1(4) . . . . ?
C1 P1 C21 C26 -115.3(4) . . . . ?
C11 P1 C21 C26 3.7(4) . . . . ?
C31 P1 C21 C22 -62.3(4) . . . . ?
C1 P1 C21 C22 56.3(4) . . . . ?
C11 P1 C21 C22 175.4(4) . . . . ?
C26 C21 C22 C23 -3.5(7) . . . . ?
P1 C21 C22 C23 -175.2(4) . . . . ?
C21 C22 C23 C24 2.9(8) . . . . ?
C22 C23 C24 C25 -1.0(9) . . . . ?
C23 C24 C25 C26 -0.4(9) . . . . ?
C22 C21 C26 C25 2.1(7) . . . . ?
P1 C21 C26 C25 173.9(4) . . . . ?
C24 C25 C26 C21 -0.2(8) . . . . ?
C21 P1 C31 C36 28.1(5) . . . . ?
C1 P1 C31 C36 -90.0(4) . . . . ?
C11 P1 C31 C36 148.9(4) . . . . ?
C21 P1 C31 C32 -154.5(4) . . . . ?
C1 P1 C31 C32 87.3(4) . . . . ?
C11 P1 C31 C32 -33.7(4) . . . . ?
C36 C31 C32 C33 4.9(7) . . . . ?
P1 C31 C32 C33 -172.6(4) . . . . ?
C31 C32 C33 C34 -0.9(8) . . . . ?
C32 C33 C34 C35 -3.5(9) . . . . ?
C33 C34 C35 C36 4.0(10) . . . . ?
C32 C31 C36 C35 -4.3(8) . . . . ?
P1 C31 C36 C35 173.0(5) . . . . ?
C34 C35 C36 C31 0.0(10) . . . . ?
C2 B1 C41 C46 -51.6(6) . . . . ?
C51 B1 C41 C46 -164.8(4) . . . . ?
C61 B1 C41 C46 71.3(5) . . . . ?
C2 B1 C41 C42 133.4(5) . . . . ?
C51 B1 C41 C42 20.3(7) . . . . ?
C61 B1 C41 C42 -103.7(5) . . . . ?
C46 C41 C42 F42 -175.8(4) . . . . ?
B1 C41 C42 F42 -0.5(7) . . . . ?
C46 C41 C42 C43 6.2(7) . . . . ?
B1 C41 C42 C43 -178.6(5) . . . . ?
F42 C42 C43 F43 -0.1(6) . . . . ?
C41 C42 C43 F43 178.0(4) . . . . ?
F42 C42 C43 C44 178.0(4) . . . . ?
C41 C42 C43 C44 -3.8(8) . . . . ?
F43 C43 C44 F44 -3.5(8) . . . . ?
C42 C43 C44 F44 178.4(5) . . . . ?
F43 C43 C44 C45 178.4(5) . . . . ?
C42 C43 C44 C45 0.3(8) . . . . ?
F44 C44 C45 F45 3.8(8) . . . . ?
C43 C44 C45 F45 -178.1(5) . . . . ?
F44 C44 C45 C46 -177.9(5) . . . . ?
C43 C44 C45 C46 0.1(8) . . . . ?
F45 C45 C46 F46 -0.8(7) . . . . ?
C44 C45 C46 F46 -179.1(5) . . . . ?
F45 C45 C46 C41 -178.9(5) . . . . ?
C44 C45 C46 C41 2.8(8) . . . . ?
C42 C41 C46 F46 176.3(4) . . . . ?
B1 C41 C46 F46 0.7(7) . . . . ?
C42 C41 C46 C45 -5.7(7) . . . . ?
B1 C41 C46 C45 178.7(5) . . . . ?
C2 B1 C51 C56 89.8(5) . . . . ?
C41 B1 C51 C56 -146.4(5) . . . . ?
C61 B1 C51 C56 -26.9(6) . . . . ?
C2 B1 C51 C52 -80.4(5) . . . . ?
C41 B1 C51 C52 43.4(6) . . . . ?
C61 B1 C51 C52 162.9(4) . . . . ?
C56 C51 C52 F52 -174.5(4) . . . . ?
B1 C51 C52 F52 -3.1(6) . . . . ?
C56 C51 C52 C53 3.0(7) . . . . ?
B1 C51 C52 C53 174.3(4) . . . . ?
F52 C52 C53 F53 -4.2(7) . . . . ?
C51 C52 C53 F53 178.3(4) . . . . ?
F52 C52 C53 C54 175.6(4) . . . . ?
C51 C52 C53 C54 -2.0(8) . . . . ?
F53 C53 C54 F54 1.6(8) . . . . ?
C52 C53 C54 F54 -178.2(4) . . . . ?
F53 C53 C54 C55 178.9(5) . . . . ?
C52 C53 C54 C55 -0.8(8) . . . . ?
F54 C54 C55 F55 0.1(8) . . . . ?
C53 C54 C55 F55 -177.2(5) . . . . ?
F54 C54 C55 C56 179.6(5) . . . . ?
C53 C54 C55 C56 2.2(8) . . . . ?
F55 C55 C56 F56 2.3(7) . . . . ?
C54 C55 C56 F56 -177.2(5) . . . . ?
F55 C55 C56 C51 178.4(5) . . . . ?
C54 C55 C56 C51 -1.0(8) . . . . ?
C52 C51 C56 F56 174.5(4) . . . . ?
B1 C51 C56 F56 3.5(7) . . . . ?
C52 C51 C56 C55 -1.5(7) . . . . ?
B1 C51 C56 C55 -172.5(5) . . . . ?
C2 B1 C61 C62 -168.2(4) . . . . ?
C41 B1 C61 C62 66.0(5) . . . . ?
C51 B1 C61 C62 -61.0(5) . . . . ?
C2 B1 C61 C66 16.8(6) . . . . ?
C41 B1 C61 C66 -109.0(5) . . . . ?
C51 B1 C61 C66 123.9(5) . . . . ?
C66 C61 C62 F62 179.9(4) . . . . ?
B1 C61 C62 F62 4.2(7) . . . . ?
C66 C61 C62 C63 1.2(7) . . . . ?
B1 C61 C62 C63 -174.5(5) . . . . ?
F62 C62 C63 F63 0.3(8) . . . . ?
C61 C62 C63 F63 178.9(5) . . . . ?
F62 C62 C63 C64 179.8(5) . . . . ?
C61 C62 C63 C64 -1.5(8) . . . . ?
F63 C63 C64 F64 0.0(8) . . . . ?
C62 C63 C64 F64 -179.6(5) . . . . ?
F63 C63 C64 C65 179.6(5) . . . . ?
C62 C63 C64 C65 0.0(8) . . . . ?
F64 C64 C65 F65 1.0(8) . . . . ?
C63 C64 C65 F65 -178.6(5) . . . . ?
F64 C64 C65 C66 -178.9(5) . . . . ?
C63 C64 C65 C66 1.5(8) . . . . ?
C62 C61 C66 F66 179.9(4) . . . . ?
B1 C61 C66 F66 -4.8(7) . . . . ?
C62 C61 C66 C65 0.4(6) . . . . ?
B1 C61 C66 C65 175.7(4) . . . . ?
F65 C65 C66 F66 -1.2(6) . . . . ?
C64 C65 C66 F66 178.7(4) . . . . ?
F65 C65 C66 C61 178.3(4) . . . . ?
C64 C65 C66 C61 -1.8(7) . . . . ?
